data_7224687
loop_
_publ_author_name
'Haipeng Ji'
'Le Wang'
'Maxim Molokeev'
'Naoto Hirosaki'
'Zhaohui Huang'
'Zhiguo Xia'
'Otmar Melvin ten Kate'
'Lihong Liu'
'Rong-Jun Xie'

_publ_section_title
;
 New garnet structure phosphors, Lu3-xYxMgAl3SiO12:Ce3+ (x = 0, 1, 2, 3),
 developed by solid solution design
;
_journal_issue 12
_journal_name_full 'Journal of Materials Chemistry C'
_journal_page_first 2359
_journal_page_last 2366
_journal_paper_doi 10.1039/c6tc00089d
_journal_volume 4
_journal_year 2016
_chemical_formula_moiety 'Al24 Ce0.48 Lu23.52 Mg8 O96 Si8'
_chemical_formula_sum 'Al24 Ce0.48 Lu23.52 Mg8 O96 Si8'
_chemical_formula_weight 6785.27
_space_group_IT_number 230
_symmetry_cell_setting cubic
_symmetry_space_group_name_Hall '-I 4bd 2c 3'
_symmetry_space_group_name_H-M 'I a -3 d'
_cell_angle_alpha 90
_cell_angle_beta 90
_cell_angle_gamma 90
_cell_formula_units_Z 1
_cell_length_a 11.959576(64)
_cell_length_b 11.959576(64)
_cell_length_c 11.959576(64)
_cell_measurement_temperature 300
_cell_volume 1710.596(16)
_diffrn_ambient_temperature 300
_diffrn_measurement_device_type
;
D8 ADVANCE Bruker
;
_diffrn_radiation_monochromator none
_diffrn_radiation_probe x-ray
_diffrn_radiation_type
;
 Cu K\a~1~~2~
;
_exptl_absorpt_coefficient_mu 71.241
_exptl_crystal_density_diffrn 6.59726(43)
_pd_char_colour
;
colourless
;
_pd_meas_2theta_range_inc 0.02
_pd_meas_2theta_range_max 60
_pd_meas_2theta_range_min 7.5
_pd_meas_scan_method step
_pd_proc_ls_pref_orient_corr
;
no preferred orientation
;
_pd_proc_ls_profile_function PearsonVII
_pd_proc_ls_prof_R_factor 7.705
_pd_proc_ls_prof_wR_expected 8.039
_pd_proc_ls_prof_wR_factor 10.366
_pd_proc_number_of_points 5250
_pd_spec_mount_mode reflection
_refine_ls_goodness_of_fit_all 1.289
_refine_ls_R_I_factor 1.88
_refine_ls_shift/su_max 0.01000
_cod_data_source_file Lu2.94Ce0.06MgAl3SiO12.cif
_cod_data_source_block a
_cod_original_cell_volume 1710.596(28)
_cod_original_sg_symbol_Hall
;
-I 4bd 2c 3
;
_cod_original_sg_symbol_H-M Ia-3d
_cod_original_formula_sum
;
Al24 Ce0.48 Lu23.52 Mg8 O96 Si8
;
_cod_database_code 7224687
_cod_database_fobs_code 7224687

loop_
_symmetry_equiv_pos_as_xyz
'x, y, z'
'-x, -y, -z'
'-x, -y+1/2, z'
'-x, y, z+1/2'
'-x, y+1/2, -z+1/2'
'-x+1/4, -z+1/4, -y+1/4'
'-x+1/4, -z-1/4, y-1/4'
'-x+1/4, z+1/4, -y-1/4'
'-x+1/4, z-1/4, y+1/4'
'-x+1/2, -y, z+1/2'
'-x+1/2, -y+1/2, -z+1/2'
'-x+1/2, y, -z'
'-x+1/2, y+1/2, z'
'-x-1/4, -z+1/4, y+1/4'
'-x-1/4, -z-1/4, -y-1/4'
'-x-1/4, z+1/4, y-1/4'
'-x-1/4, z-1/4, -y+1/4'
'-y, -z, -x'
'-y, -z+1/2, x'
'-y, z, x+1/2'
'-y, z+1/2, -x+1/2'
'-y+1/4, -x+1/4, -z+1/4'
'-y+1/4, -x-1/4, z-1/4'
'-y+1/4, x+1/4, -z-1/4'
'-y+1/4, x-1/4, z+1/4'
'-y+1/2, -z, x+1/2'
'-y+1/2, -z+1/2, -x+1/2'
'-y+1/2, z, -x'
'-y+1/2, z+1/2, x'
'-y-1/4, -x+1/4, z+1/4'
'-y-1/4, -x-1/4, -z-1/4'
'-y-1/4, x+1/4, z-1/4'
'-y-1/4, x-1/4, -z+1/4'
'-z, -x, -y'
'-z, -x+1/2, y'
'-z, x, y+1/2'
'-z, x+1/2, -y+1/2'
'-z+1/4, -y+1/4, -x+1/4'
'-z+1/4, -y-1/4, x-1/4'
'-z+1/4, y+1/4, -x-1/4'
'-z+1/4, y-1/4, x+1/4'
'-z+1/2, -x, y+1/2'
'-z+1/2, -x+1/2, -y+1/2'
'-z+1/2, x, -y'
'-z+1/2, x+1/2, y'
'-z-1/4, -y+1/4, x+1/4'
'-z-1/4, -y-1/4, -x-1/4'
'-z-1/4, y+1/4, x-1/4'
'-z-1/4, y-1/4, -x+1/4'
'z, -x, -y+1/2'
'z, -x+1/2, y+1/2'
'z, x, y'
'z, x+1/2, -y'
'z+1/4, -y+1/4, x-1/4'
'z+1/4, -y-1/4, -x+1/4'
'z+1/4, y+1/4, x+1/4'
'z+1/4, y-1/4, -x-1/4'
'z+1/2, -x, y'
'z+1/2, -x+1/2, -y'
'z+1/2, x, -y+1/2'
'z+1/2, x+1/2, y+1/2'
'z-1/4, -y+1/4, -x-1/4'
'z-1/4, -y-1/4, x+1/4'
'z-1/4, y+1/4, -x+1/4'
'z-1/4, y-1/4, x-1/4'
'y, -z, -x+1/2'
'y, -z+1/2, x+1/2'
'y, z, x'
'y, z+1/2, -x'
'y+1/4, -x+1/4, z-1/4'
'y+1/4, -x-1/4, -z+1/4'
'y+1/4, x+1/4, z+1/4'
'y+1/4, x-1/4, -z-1/4'
'y+1/2, -z, x'
'y+1/2, -z+1/2, -x'
'y+1/2, z, -x+1/2'
'y+1/2, z+1/2, x+1/2'
'y-1/4, -x+1/4, -z-1/4'
'y-1/4, -x-1/4, z+1/4'
'y-1/4, x+1/4, -z+1/4'
'y-1/4, x-1/4, z-1/4'
'x, -y, -z+1/2'
'x, -y+1/2, z+1/2'
'x, y+1/2, -z'
'x+1/4, -z+1/4, y-1/4'
'x+1/4, -z-1/4, -y+1/4'
'x+1/4, z+1/4, y+1/4'
'x+1/4, z-1/4, -y-1/4'
'x+1/2, -y, z'
'x+1/2, -y+1/2, -z'
'x+1/2, y, -z+1/2'
'x+1/2, y+1/2, z+1/2'
'x-1/4, -z+1/4, -y-1/4'
'x-1/4, -z-1/4, y+1/4'
'x-1/4, z+1/4, -y+1/4'
'x-1/4, z-1/4, y-1/4'

loop_
_atom_site_label
_atom_site_type_symbol
_atom_site_fract_x
_atom_site_fract_y
_atom_site_fract_z
_atom_site_occupancy
_atom_site_B_iso_or_equiv
Lu Lu 0 0.25 0.125 0.98 0.536(38)
Ce Ce 0 0.25 0.125 0.02 0.536(38)
Al1 Al 0 0.25 0.375 0.6666667 0.427(55)
Si1 Si 0 0.25 0.375 0.3333333 0.427(55)
Al2 Al 0 0 0 0.5 0.200(72)
Mg2 Mg 0 0 0 0.5 0.200(72)
O O -0.03100(32) 0.05463(30) 0.15320(26) 1 0.389(85)

loop_
_diffrn_radiation_wavelength
_diffrn_radiation_wavelength_wt
1.5406 1.0000
1.5443 0.5000

loop_
_geom_angle_atom_site_label_1
_geom_angle_atom_site_label_2
_geom_angle_atom_site_label_3
_geom_angle
_geom_angle_site_symmetry_1
_geom_angle_site_symmetry_3
O Lu O 124.39(24) 1_555 19_555
O Lu O 108.86(17) 1_555 22_555
O Lu O 71.62(16) 1_555 38_555
O Lu O 94.91(12) 1_555 64_555
O Lu O 70.43(16) 1_555 68_555
O Lu O 73.53(16) 1_555 80_555
O Lu O 112.03(17) 19_555 64_555
O Lu O 70.94(15) 19_555 68_555
O Ce O 124.39(24) 1_555 19_555
O Ce O 108.86(17) 1_555 22_555
O Ce O 71.62(16) 1_555 38_555
O Ce O 94.91(12) 1_555 64_555
O Ce O 70.43(16) 1_555 68_555
O Ce O 73.53(16) 1_555 80_555
O Ce O 112.03(17) 19_555 64_555
O Ce O 70.94(15) 19_555 68_555
O Al1 O 114.64(22) 20_555 38_555
O Al1 O 99.56(17) 20_555 67_555
O Si1 O 114.64(22) 20_555 38_555
O Si1 O 99.56(17) 20_555 67_555
O Al2 O 94.03(14) 1_555 18_555
O Mg2 O 94.03(14) 1_555 18_555

loop_
_geom_bond_atom_site_label_1
_geom_bond_atom_site_label_2
_geom_bond_distance
_geom_bond_site_symmetry_2
Lu O 2.3897(38) .
Lu O 2.2908(36) 19_555
Ce O 2.3897(38) .
Ce O 2.2908(36) 19_555
Al1 O 1.7410(35) 20_555
Si1 O 1.7410(35) 20_555
Al2 O 1.9802(37) .
Mg2 O 1.9802(37) .
